data_4347805
loop_
_publ_author_name
'Bao, Lipiao'
'Chen, Muqing'
'Shen, Wangqiang'
'Pan, Changwang'
'Ghiassi, Kamran B.'
'Olmstead, Marilyn M.'
'Balch, Alan L.'
'Akasaka, Takeshi'
'Lu, Xing'

_publ_section_title
;
 Regioselective Synthesis and Crystallographic Characterization of
 Isoxazoline-Ring-Fused Derivatives of Sc3N@Ih-C80 and C60.
;
_journal_issue 9
_journal_name_full 'Inorganic chemistry'
_journal_page_first 4075
_journal_page_last 4077
_journal_paper_doi 10.1021/acs.inorgchem.6b00631
_journal_volume 55
_journal_year 2016
_chemical_formula_moiety 'C70 H9 Cl2 N O4'
_chemical_formula_sum 'C70 H9 Cl2 N O4'
_chemical_formula_weight 998.68
_chemical_name_common C60PNO
_space_group_crystal_system monoclinic
_space_group_IT_number 14
_space_group_name_Hall '-P 2ybc'
_space_group_name_H-M_alt 'P 1 21/c 1'
_atom_sites_solution_hydrogens geom
_audit_creation_method SHELXL-2014/7
_cell_angle_alpha 90
_cell_angle_beta 90.938(3)
_cell_angle_gamma 90
_cell_formula_units_Z 4
_cell_length_a 9.8893(13)
_cell_length_b 13.0757(18)
_cell_length_c 29.424(4)
_cell_measurement_reflns_used 9697
_cell_measurement_temperature 90(2)
_cell_measurement_theta_max 26.5145
_cell_measurement_theta_min 2.914
_cell_volume 3804.3(9)
_computing_cell_refinement 'SAINT V8.34A (Bruker, 2013)'
_computing_data_collection 'Apex 2 v2014.09 (Bruker,2014)'
_computing_data_reduction 'SAINT V8.34A (Bruker, 2013)'
_computing_structure_refinement 'SHELXL-2014/7 (Sheldrick, 2014)'
_computing_structure_solution 'SHELXL-2014/7 (Sheldrick, 2014)'
_diffrn_ambient_temperature 90(2)
_diffrn_detector_area_resol_mean 8.3
_diffrn_measured_fraction_theta_full 0.992
_diffrn_measured_fraction_theta_max 0.968
_diffrn_measurement_device_type 'Bruker D8 quest'
_diffrn_measurement_method \w
_diffrn_radiation_type MoK\a
_diffrn_radiation_wavelength 0.71073
_diffrn_reflns_av_R_equivalents 0.0333
_diffrn_reflns_av_unetI/netI 0.0213
_diffrn_reflns_Laue_measured_fraction_full 0.992
_diffrn_reflns_Laue_measured_fraction_max 0.968
_diffrn_reflns_limit_h_max 12
_diffrn_reflns_limit_h_min -12
_diffrn_reflns_limit_k_max 16
_diffrn_reflns_limit_k_min -16
_diffrn_reflns_limit_l_max 36
_diffrn_reflns_limit_l_min -36
_diffrn_reflns_number 54163
_diffrn_reflns_point_group_measured_fraction_full 0.992
_diffrn_reflns_point_group_measured_fraction_max 0.968
_diffrn_reflns_theta_full 25.242
_diffrn_reflns_theta_max 26.519
_diffrn_reflns_theta_min 2.901
_diffrn_source 'fine focus sealed tube'
_exptl_absorpt_coefficient_mu 0.244
_exptl_absorpt_correction_T_max 0.7454
_exptl_absorpt_correction_T_min 0.6730
_exptl_absorpt_correction_type multi-scan
_exptl_absorpt_process_details 'SADABS (Sheldrick, 2014)'
_exptl_crystal_colour black
_exptl_crystal_density_diffrn 1.744
_exptl_crystal_description block
_exptl_crystal_F_000 2008
_exptl_crystal_size_max 0.050
_exptl_crystal_size_mid 0.040
_exptl_crystal_size_min 0.040
_refine_diff_density_max 0.608
_refine_diff_density_min -0.296
_refine_diff_density_rms 0.073
_refine_ls_extinction_method none
_refine_ls_goodness_of_fit_ref 1.066
_refine_ls_hydrogen_treatment constr
_refine_ls_matrix_type full
_refine_ls_number_parameters 698
_refine_ls_number_reflns 7873
_refine_ls_number_restraints 0
_refine_ls_restrained_S_all 1.066
_refine_ls_R_factor_all 0.0624
_refine_ls_R_factor_gt 0.0602
_refine_ls_shift/su_max 0.012
_refine_ls_shift/su_mean 0.001
_refine_ls_structure_factor_coef Fsqd
_refine_ls_weighting_details 'w=1/[\s^2^(Fo^2^)+(0.1114P)^2^+8.2639P] where P=(Fo^2^+2Fc^2^)/3'
_refine_ls_weighting_scheme calc
_refine_ls_wR_factor_gt 0.1835
_refine_ls_wR_factor_ref 0.1876
_reflns_Friedel_coverage 0.000
_reflns_number_gt 7577
_reflns_number_total 7873
_reflns_threshold_expression 'I > 2\s(I)'
_cod_data_source_file ic6b00631_si_003.cif
_cod_data_source_block lb04
_cod_original_sg_symbol_H-M 'P 21/c'
_cod_database_code 4347805
_shelx_shelxl_version_number 2014/7
_shelx_space_group_comment
;
The symmetry employed for this shelxl refinement is uniquely defined
by the following loop, which should always be used as a source of
symmetry information in preference to the above space-group names.
They are only intended as comments.
;
_shelx_estimated_absorpt_t_min 0.988
_shelx_estimated_absorpt_t_max 0.990

loop_
_space_group_symop_operation_xyz
'x, y, z'
'-x, y+1/2, -z+1/2'
'-x, -y, -z'
'x, -y-1/2, z-1/2'

loop_
_atom_site_label
_atom_site_type_symbol
_atom_site_fract_x
_atom_site_fract_y
_atom_site_fract_z
_atom_site_U_iso_or_equiv
_atom_site_adp_type
_atom_site_occupancy
_atom_site_site_symmetry_order
_atom_site_calc_flag
_atom_site_refinement_flags_posn
_atom_site_refinement_flags_adp
N N 0.2226(3) 0.9951(2) 0.67474(10) 0.0207(6) Uani 1 1 d . .
Cl1 Cl -0.01518(9) 1.14410(7) 0.50868(3) 0.0284(2) Uani 1 1 d . .
Cl2 Cl 0.53022(9) 1.13650(7) 0.51591(3) 0.0276(2) Uani 1 1 d . .
O1 O 0.2132(3) 0.92296(17) 0.70971(8) 0.0215(5) Uani 1 1 d . .
O2 O 0.0083(3) 1.00920(19) 0.59032(9) 0.0232(5) Uani 1 1 d . .
O3 O 0.2602(3) 1.19791(19) 0.48003(8) 0.0263(6) Uani 1 1 d . .
O4 O 0.4891(3) 1.00296(19) 0.59591(8) 0.0211(5) Uani 1 1 d . .
C01 C 0.2539(3) 0.8345(2) 0.63922(10) 0.0138(6) Uani 1 1 d . .
C02 C 0.1543(3) 0.7830(2) 0.60637(11) 0.0160(6) Uani 1 1 d . .
C03 C 0.0336(3) 0.7425(3) 0.61928(12) 0.0182(7) Uani 1 1 d . .
C04 C 0.0038(3) 0.7288(3) 0.66793(12) 0.0183(7) Uani 1 1 d . .
C05 C 0.0967(3) 0.7571(3) 0.70091(11) 0.0170(6) Uani 1 1 d . .
C06 C 0.2240(3) 0.8186(2) 0.69101(10) 0.0153(6) Uani 1 1 d . .
C07 C 0.3306(3) 0.7594(2) 0.71829(11) 0.0164(6) Uani 1 1 d . .
C08 C 0.4542(3) 0.7345(2) 0.70152(11) 0.0178(7) Uani 1 1 d . .
C09 C 0.4844(3) 0.7491(2) 0.65311(12) 0.0181(6) Uani 1 1 d . .
C10 C 0.3874(3) 0.7878(2) 0.62358(11) 0.0156(6) Uani 1 1 d . .
C11 C 0.3678(4) 0.7406(2) 0.57977(11) 0.0180(7) Uani 1 1 d . .
C12 C 0.2258(4) 0.7384(2) 0.56918(10) 0.0184(7) Uani 1 1 d . .
C13 C 0.1692(4) 0.6563(3) 0.54459(11) 0.0218(7) Uani 1 1 d . .
C14 C 0.0418(4) 0.6151(3) 0.55809(12) 0.0235(7) Uani 1 1 d . .
C15 C -0.0247(3) 0.6566(3) 0.59511(13) 0.0226(7) Uani 1 1 d . .
C16 C -0.0891(3) 0.5905(3) 0.62787(14) 0.0246(8) Uani 1 1 d . .
C17 C -0.0715(3) 0.6347(3) 0.67255(14) 0.0233(7) Uani 1 1 d . .
C18 C -0.0507(3) 0.5719(3) 0.71029(14) 0.0239(7) Uani 1 1 d . .
C19 C 0.0480(4) 0.6000(3) 0.74405(12) 0.0221(7) Uani 1 1 d . .
C20 C 0.1226(4) 0.6904(3) 0.73912(11) 0.0192(7) Uani 1 1 d . .
C21 C 0.2646(4) 0.6919(3) 0.74968(11) 0.0200(7) Uani 1 1 d . .
C22 C 0.3304(4) 0.6034(3) 0.76494(11) 0.0206(7) Uani 1 1 d . .
C23 C 0.4616(4) 0.5786(3) 0.74811(11) 0.0211(7) Uani 1 1 d . .
C24 C 0.5226(3) 0.6424(3) 0.71668(12) 0.0205(7) Uani 1 1 d . .
C25 C 0.5923(3) 0.5996(3) 0.67856(13) 0.0219(7) Uani 1 1 d . .
C26 C 0.5686(3) 0.6649(3) 0.63958(13) 0.0210(7) Uani 1 1 d . .
C27 C 0.5540(3) 0.6218(3) 0.59639(13) 0.0218(7) Uani 1 1 d . .
C28 C 0.4509(4) 0.6604(3) 0.56584(11) 0.0212(7) Uani 1 1 d . .
C29 C 0.3923(4) 0.5747(3) 0.54084(11) 0.0247(8) Uani 1 1 d . .
C30 C 0.2570(4) 0.5727(3) 0.53053(11) 0.0245(8) Uani 1 1 d . .
C31 C 0.1789(4) 0.4785(3) 0.53553(12) 0.0272(8) Uani 1 1 d . .
C32 C 0.0470(4) 0.5044(3) 0.55255(12) 0.0266(8) Uani 1 1 d . .
C33 C -0.0147(4) 0.4409(3) 0.58362(14) 0.0271(8) Uani 1 1 d . .
C34 C -0.0855(4) 0.4849(3) 0.62223(15) 0.0274(8) Uani 1 1 d . .
C35 C -0.0615(3) 0.4191(3) 0.66132(15) 0.0264(8) Uani 1 1 d . .
C36 C -0.0454(3) 0.4615(3) 0.70418(14) 0.0248(8) Uani 1 1 d . .
C37 C 0.0586(4) 0.4222(3) 0.73488(13) 0.0236(7) Uani 1 1 d . .
C38 C 0.1172(4) 0.5076(3) 0.75959(12) 0.0235(7) Uani 1 1 d . .
C39 C 0.2537(4) 0.5092(3) 0.76999(10) 0.0217(7) Uani 1 1 d . .
C40 C 0.3403(4) 0.4258(3) 0.75601(11) 0.0215(7) Uani 1 1 d . .
C41 C 0.4686(4) 0.4684(3) 0.74250(11) 0.0206(7) Uani 1 1 d . .
C42 C 0.5363(3) 0.4268(3) 0.70562(13) 0.0212(7) Uani 1 1 d . .
C43 C 0.6002(3) 0.4937(3) 0.67303(14) 0.0226(7) Uani 1 1 d . .
C44 C 0.5826(3) 0.4489(3) 0.62829(13) 0.0223(7) Uani 1 1 d . .
C45 C 0.5080(4) 0.3548(3) 0.63326(13) 0.0225(7) Uani 1 1 d . .
C46 C 0.4120(4) 0.3269(3) 0.60039(13) 0.0235(7) Uani 1 1 d . .
C47 C 0.2824(4) 0.2851(3) 0.61384(12) 0.0231(7) Uani 1 1 d . .
C48 C 0.2550(4) 0.2715(2) 0.65976(13) 0.0222(7) Uani 1 1 d . .
C49 C 0.1237(4) 0.2974(3) 0.67669(13) 0.0229(7) Uani 1 1 d . .
C50 C 0.1415(4) 0.3416(3) 0.72151(13) 0.0233(7) Uani 1 1 d . .
C51 C 0.2838(4) 0.3432(3) 0.73209(11) 0.0204(7) Uani 1 1 d . .
C52 C 0.3559(4) 0.3003(3) 0.69384(12) 0.0214(7) Uani 1 1 d . .
C53 C 0.4787(4) 0.3409(3) 0.68113(12) 0.0205(7) Uani 1 1 d . .
C54 C 0.0239(4) 0.3358(3) 0.64750(14) 0.0259(8) Uani 1 1 d . .
C55 C 0.0525(4) 0.3487(3) 0.59945(14) 0.0272(8) Uani 1 1 d . .
C56 C 0.1797(4) 0.3245(3) 0.58290(13) 0.0248(8) Uani 1 1 d . .
C57 C 0.2451(4) 0.3900(3) 0.55046(12) 0.0258(8) Uani 1 1 d . .
C58 C 0.3880(4) 0.3921(3) 0.56092(12) 0.0250(8) Uani 1 1 d . .
C59 C 0.4612(4) 0.4822(3) 0.55638(12) 0.0245(8) Uani 1 1 d . .
C60 C 0.5607(4) 0.5110(3) 0.59061(13) 0.0233(7) Uani 1 1 d . .
C61 C 0.2445(3) 0.9507(2) 0.63706(11) 0.0160(6) Uani 1 1 d . .
C62 C 0.2486(4) 1.0118(2) 0.59434(11) 0.0165(6) Uani 1 1 d . .
C63 C 0.3732(3) 1.0391(2) 0.57619(12) 0.0171(6) Uani 1 1 d . .
C64 C 0.3764(4) 1.1004(3) 0.53746(11) 0.0182(7) Uani 1 1 d . .
C65 C 0.2567(4) 1.1335(2) 0.51657(11) 0.0188(6) Uani 1 1 d . .
C66 C 0.1333(4) 1.1036(2) 0.53461(12) 0.0188(7) Uani 1 1 d . .
C67 C 0.1291(4) 1.0425(2) 0.57350(12) 0.0180(6) Uani 1 1 d . .
C68 C -0.0583(4) 1.0803(3) 0.61961(15) 0.0311(8) Uani 1 1 d . .
H68A H 0.0021 1.0979 0.6452 0.047 Uiso 1 1 calc R U
H68B H -0.1411 1.0491 0.6312 0.047 Uiso 1 1 calc R U
H68C H -0.0814 1.1423 0.6025 0.047 Uiso 1 1 calc R U
C69 C 0.2593(4) 1.1465(3) 0.43677(12) 0.0252(7) Uani 1 1 d . .
H69A H 0.3349 1.0981 0.4358 0.038 Uiso 1 1 calc R U
H69B H 0.2685 1.1970 0.4124 0.038 Uiso 1 1 calc R U
H69C H 0.1738 1.1094 0.4326 0.038 Uiso 1 1 calc R U
C70 C 0.5471(4) 1.0688(3) 0.62982(14) 0.0311(9) Uani 1 1 d . .
H70A H 0.5848 1.1296 0.6152 0.047 Uiso 1 1 calc R U
H70B H 0.6192 1.0324 0.6463 0.047 Uiso 1 1 calc R U
H70C H 0.4771 1.0896 0.6511 0.047 Uiso 1 1 calc R U

loop_
_atom_site_aniso_label
_atom_site_aniso_U_11
_atom_site_aniso_U_22
_atom_site_aniso_U_33
_atom_site_aniso_U_23
_atom_site_aniso_U_13
_atom_site_aniso_U_12
N 0.0305(15) 0.0131(13) 0.0186(14) 0.0035(11) 0.0012(12) 0.0017(12)
Cl1 0.0289(4) 0.0292(5) 0.0269(4) 0.0033(3) -0.0095(4) 0.0066(4)
Cl2 0.0286(4) 0.0298(5) 0.0246(4) 0.0046(3) 0.0080(3) -0.0035(4)
O1 0.0387(14) 0.0114(11) 0.0144(11) -0.0005(9) 0.0032(10) 0.0001(10)
O2 0.0207(12) 0.0186(12) 0.0303(13) -0.0003(10) 0.0013(10) -0.0029(10)
O3 0.0457(16) 0.0172(11) 0.0159(11) 0.0051(9) -0.0013(11) 0.0012(12)
O4 0.0213(12) 0.0214(12) 0.0207(12) 0.0011(10) -0.0010(9) 0.0049(10)
C01 0.0179(14) 0.0126(14) 0.0109(13) 0.0023(11) -0.0001(11) -0.0014(12)
C02 0.0227(16) 0.0121(14) 0.0131(14) 0.0027(11) -0.0044(12) 0.0030(12)
C03 0.0148(14) 0.0168(15) 0.0227(16) 0.0012(13) -0.0054(12) 0.0069(12)
C04 0.0128(14) 0.0165(15) 0.0257(17) 0.0017(13) 0.0046(12) 0.0058(12)
C05 0.0216(16) 0.0151(15) 0.0145(14) -0.0020(12) 0.0072(12) 0.0036(13)
C06 0.0208(15) 0.0132(14) 0.0120(14) -0.0014(11) 0.0016(12) 0.0025(12)
C07 0.0263(17) 0.0125(14) 0.0102(14) -0.0006(11) -0.0060(12) -0.0011(13)
C08 0.0202(15) 0.0122(15) 0.0206(16) 0.0010(12) -0.0085(13) -0.0059(12)
C09 0.0157(15) 0.0128(14) 0.0257(17) 0.0019(13) 0.0009(13) -0.0050(12)
C10 0.0185(15) 0.0125(14) 0.0159(15) 0.0037(11) 0.0048(12) -0.0027(12)
C11 0.0270(17) 0.0143(15) 0.0131(15) 0.0058(12) 0.0074(13) -0.0001(13)
C12 0.0299(17) 0.0153(14) 0.0099(14) 0.0057(11) -0.0016(13) 0.0026(13)
C13 0.0367(19) 0.0190(16) 0.0093(14) 0.0013(12) -0.0074(13) 0.0054(15)
C14 0.0283(18) 0.0229(17) 0.0188(16) 0.0007(13) -0.0143(14) 0.0029(14)
C15 0.0163(15) 0.0214(17) 0.0298(19) 0.0029(14) -0.0105(13) 0.0025(13)
C16 0.0091(14) 0.0272(18) 0.037(2) 0.0017(15) -0.0076(14) -0.0006(13)
C17 0.0098(14) 0.0236(18) 0.037(2) 0.0012(15) 0.0018(13) 0.0031(13)
C18 0.0151(15) 0.0223(17) 0.035(2) 0.0036(15) 0.0115(14) -0.0014(13)
C19 0.0268(17) 0.0215(17) 0.0185(16) 0.0020(13) 0.0138(13) 0.0045(14)
C20 0.0261(17) 0.0176(15) 0.0144(15) -0.0024(12) 0.0105(13) 0.0049(13)
C21 0.0340(19) 0.0155(15) 0.0105(14) -0.0029(12) 0.0017(13) 0.0006(14)
C22 0.0354(19) 0.0185(16) 0.0078(14) 0.0010(12) -0.0056(13) -0.0026(14)
C23 0.0290(18) 0.0198(16) 0.0140(15) 0.0019(12) -0.0119(13) -0.0001(14)
C24 0.0166(15) 0.0186(16) 0.0260(17) 0.0006(13) -0.0113(13) -0.0033(13)
C25 0.0105(14) 0.0214(17) 0.0335(19) 0.0025(14) -0.0046(13) -0.0020(12)
C26 0.0115(14) 0.0183(16) 0.0334(19) 0.0045(14) 0.0034(13) -0.0023(12)
C27 0.0181(16) 0.0204(17) 0.0272(18) 0.0048(14) 0.0113(13) 0.0021(13)
C28 0.0269(17) 0.0212(16) 0.0159(15) 0.0065(13) 0.0115(13) 0.0009(14)
C29 0.041(2) 0.0207(17) 0.0126(15) 0.0015(13) 0.0145(14) 0.0055(16)
C30 0.047(2) 0.0201(16) 0.0063(13) -0.0028(12) -0.0003(14) 0.0050(16)
C31 0.048(2) 0.0238(18) 0.0100(15) -0.0064(13) -0.0084(14) 0.0030(17)
C32 0.035(2) 0.0242(18) 0.0197(17) -0.0025(14) -0.0198(15) 0.0002(15)
C33 0.0249(18) 0.0207(17) 0.035(2) -0.0052(15) -0.0161(15) -0.0040(14)
C34 0.0140(15) 0.0263(19) 0.041(2) -0.0010(16) -0.0098(15) -0.0055(14)
C35 0.0122(15) 0.0218(17) 0.045(2) 0.0021(16) -0.0001(15) -0.0075(14)
C36 0.0139(15) 0.0226(17) 0.038(2) 0.0067(15) 0.0100(14) -0.0030(13)
C37 0.0263(18) 0.0199(16) 0.0249(17) 0.0072(14) 0.0115(14) -0.0047(14)
C38 0.0340(19) 0.0191(16) 0.0178(16) 0.0055(13) 0.0144(14) -0.0003(15)
C39 0.038(2) 0.0189(16) 0.0079(13) 0.0038(12) 0.0030(13) 0.0012(15)
C40 0.0320(19) 0.0185(16) 0.0139(15) 0.0053(12) -0.0058(13) 0.0025(14)
C41 0.0252(17) 0.0198(16) 0.0164(15) 0.0052(13) -0.0104(13) 0.0032(14)
C42 0.0178(15) 0.0171(16) 0.0284(18) 0.0045(14) -0.0085(14) 0.0037(13)
C43 0.0096(14) 0.0208(17) 0.037(2) 0.0046(15) -0.0021(13) 0.0044(13)
C44 0.0139(15) 0.0198(16) 0.0335(19) 0.0028(14) 0.0065(13) 0.0067(13)
C45 0.0234(16) 0.0159(15) 0.0285(18) 0.0008(13) 0.0063(14) 0.0104(14)
C46 0.0327(19) 0.0151(16) 0.0228(17) -0.0045(13) 0.0035(14) 0.0091(14)
C47 0.0344(19) 0.0105(14) 0.0242(17) -0.0066(12) -0.0008(15) 0.0033(14)
C48 0.0274(18) 0.0083(14) 0.0307(18) 0.0002(13) -0.0026(15) -0.0018(13)
C49 0.0261(17) 0.0104(14) 0.0320(19) 0.0034(13) 0.0004(15) -0.0070(13)
C50 0.0287(18) 0.0156(16) 0.0257(18) 0.0078(13) 0.0078(14) -0.0044(14)
C51 0.0314(18) 0.0129(15) 0.0170(16) 0.0070(12) 0.0014(13) -0.0013(13)
C52 0.0277(18) 0.0117(15) 0.0248(17) 0.0050(13) -0.0033(14) 0.0030(13)
C53 0.0217(16) 0.0141(15) 0.0258(17) 0.0022(13) -0.0021(13) 0.0100(13)
C54 0.0196(16) 0.0155(16) 0.043(2) -0.0013(15) -0.0027(15) -0.0095(13)
C55 0.0306(19) 0.0179(17) 0.033(2) -0.0038(14) -0.0119(16) -0.0088(15)
C56 0.037(2) 0.0146(16) 0.0222(17) -0.0075(13) -0.0081(15) -0.0029(14)
C57 0.043(2) 0.0186(16) 0.0157(16) -0.0076(13) -0.0006(15) 0.0033(16)
C58 0.042(2) 0.0173(16) 0.0157(16) -0.0063(13) 0.0090(15) 0.0087(15)
C59 0.0340(19) 0.0245(17) 0.0153(15) -0.0028(13) 0.0126(14) 0.0070(15)
C60 0.0192(16) 0.0218(17) 0.0295(18) 0.0014(14) 0.0129(14) 0.0044(13)
C61 0.0180(15) 0.0121(14) 0.0181(15) 0.0011(12) 0.0006(12) 0.0024(12)
C62 0.0229(16) 0.0098(13) 0.0167(14) -0.0002(11) -0.0019(12) 0.0010(12)
C63 0.0199(16) 0.0119(14) 0.0196(15) -0.0022(12) -0.0006(13) 0.0034(12)
C64 0.0243(17) 0.0149(15) 0.0157(15) -0.0004(12) 0.0058(13) -0.0013(13)
C65 0.0283(17) 0.0111(14) 0.0170(15) -0.0013(12) 0.0007(13) 0.0002(13)
C66 0.0242(17) 0.0133(15) 0.0186(16) 0.0005(12) -0.0074(13) 0.0024(13)
C67 0.0217(16) 0.0133(14) 0.0190(15) -0.0033(12) 0.0016(13) -0.0004(12)
C68 0.0248(18) 0.032(2) 0.036(2) -0.0036(17) 0.0070(16) -0.0005(16)
C69 0.0274(17) 0.0299(18) 0.0184(16) 0.0030(14) 0.0001(14) 0.0013(15)
C70 0.0284(19) 0.039(2) 0.0260(19) -0.0072(16) -0.0106(16) 0.0068(17)

loop_
_atom_type_symbol
_atom_type_description
_atom_type_scat_dispersion_real
_atom_type_scat_dispersion_imag
_atom_type_scat_source
C C 0.0033 0.0016 'International Tables Vol C Tables 4.2.6.8 and 6.1.1.4'
H H 0.0000 0.0000 'International Tables Vol C Tables 4.2.6.8 and 6.1.1.4'
N N 0.0061 0.0033 'International Tables Vol C Tables 4.2.6.8 and 6.1.1.4'
O O 0.0106 0.0060 'International Tables Vol C Tables 4.2.6.8 and 6.1.1.4'
Cl Cl 0.1484 0.1585 'International Tables Vol C Tables 4.2.6.8 and 6.1.1.4'

loop_
_geom_angle_atom_site_label_1
_geom_angle_atom_site_label_2
_geom_angle_atom_site_label_3
_geom_angle
C61 N O1 110.3(3)
N O1 C06 110.0(2)
C67 O2 C68 115.0(3)
C65 O3 C69 114.1(3)
C63 O4 C70 114.4(3)
C61 C01 C02 112.0(3)
C61 C01 C10 115.9(3)
C02 C01 C10 100.6(2)
C61 C01 C06 99.2(2)
C02 C01 C06 115.3(3)
C10 C01 C06 114.6(3)
C03 C02 C12 119.9(3)
C03 C02 C01 123.6(3)
C12 C02 C01 110.0(3)
C02 C03 C15 120.6(3)
C02 C03 C04 120.4(3)
C15 C03 C04 107.4(3)
C05 C04 C17 120.1(3)
C05 C04 C03 120.6(3)
C17 C04 C03 107.8(3)
C04 C05 C20 119.7(3)
C04 C05 C06 123.4(3)
C20 C05 C06 109.4(3)
O1 C06 C07 109.1(3)
O1 C06 C05 110.6(3)
C07 C06 C05 101.3(3)
O1 C06 C01 104.8(2)
C07 C06 C01 116.0(3)
C05 C06 C01 115.1(3)
C08 C07 C21 120.2(3)
C08 C07 C06 123.1(3)
C21 C07 C06 109.4(3)
C07 C08 C24 120.2(3)
C07 C08 C09 121.1(3)
C24 C08 C09 107.7(3)
C10 C09 C26 120.3(3)
C10 C09 C08 120.4(3)
C26 C09 C08 107.2(3)
C09 C10 C11 119.3(3)
C09 C10 C01 123.4(3)
C11 C10 C01 109.6(3)
C28 C11 C12 120.0(3)
C28 C11 C10 120.8(3)
C12 C11 C10 108.7(3)
C13 C12 C11 120.5(3)
C13 C12 C02 120.3(3)
C11 C12 C02 108.6(3)
C12 C13 C14 119.3(3)
C12 C13 C30 118.9(3)
C14 C13 C30 109.1(3)
C15 C14 C13 120.0(3)
C15 C14 C32 119.5(4)
C13 C14 C32 108.0(3)
C14 C15 C03 119.9(3)
C14 C15 C16 120.4(3)
C03 C15 C16 108.2(3)
C34 C16 C17 120.2(4)
C34 C16 C15 120.0(4)
C17 C16 C15 108.6(3)
C18 C17 C16 120.2(3)
C18 C17 C04 120.4(3)
C16 C17 C04 108.0(3)
C17 C18 C19 119.5(3)
C17 C18 C36 119.4(4)
C19 C18 C36 108.4(3)
C20 C19 C18 120.0(3)
C20 C19 C38 119.1(3)
C18 C19 C38 108.4(3)
C19 C20 C21 120.3(3)
C19 C20 C05 120.2(3)
C21 C20 C05 108.7(3)
C22 C21 C20 120.5(3)
C22 C21 C07 120.0(3)
C20 C21 C07 108.8(3)
C21 C22 C23 119.7(3)
C21 C22 C39 119.5(3)
C23 C22 C39 108.7(3)
C24 C23 C22 119.9(3)
C24 C23 C41 119.8(3)
C22 C23 C41 108.0(3)
C23 C24 C25 120.3(3)
C23 C24 C08 119.9(3)
C25 C24 C08 108.1(3)
C43 C25 C24 120.3(3)
C43 C25 C26 120.1(4)
C24 C25 C26 108.4(3)
C27 C26 C09 120.5(3)
C27 C26 C25 119.8(3)
C09 C26 C25 108.6(3)
C26 C27 C28 119.3(3)
C26 C27 C60 120.1(3)
C28 C27 C60 108.0(3)
C11 C28 C27 119.6(3)
C11 C28 C29 119.6(3)
C27 C28 C29 108.5(3)
C30 C29 C28 120.5(3)
C30 C29 C59 120.2(4)
C28 C29 C59 107.5(3)
C29 C30 C13 120.4(3)
C29 C30 C31 120.7(3)
C13 C30 C31 106.6(3)
C57 C31 C32 120.4(4)
C57 C31 C30 119.0(4)
C32 C31 C30 108.6(3)
C33 C32 C31 119.9(3)
C33 C32 C14 120.3(4)
C31 C32 C14 107.8(3)
C32 C33 C55 120.4(4)
C32 C33 C34 119.9(3)
C55 C33 C34 107.5(3)
C16 C34 C35 119.8(4)
C16 C34 C33 119.8(4)
C35 C34 C33 108.0(3)
C36 C35 C54 120.0(4)
C36 C35 C34 119.9(3)
C54 C35 C34 108.2(4)
C35 C36 C37 119.7(3)
C35 C36 C18 120.4(4)
C37 C36 C18 107.5(3)
C50 C37 C38 119.4(4)
C50 C37 C36 120.4(4)
C38 C37 C36 108.2(3)
C39 C38 C37 120.4(3)
C39 C38 C19 120.6(3)
C37 C38 C19 107.4(3)
C38 C39 C40 120.4(3)
C38 C39 C22 120.0(3)
C40 C39 C22 107.2(3)
C51 C40 C41 120.2(3)
C51 C40 C39 119.3(3)
C41 C40 C39 108.3(3)
C42 C41 C40 119.9(3)
C42 C41 C23 120.0(3)
C40 C41 C23 107.9(3)
C41 C42 C53 120.0(3)
C41 C42 C43 120.0(3)
C53 C42 C43 108.1(3)
C25 C43 C44 120.0(3)
C25 C43 C42 119.7(3)
C44 C43 C42 108.0(3)
C60 C44 C45 120.4(4)
C60 C44 C43 120.2(3)
C45 C44 C43 107.9(3)
C46 C45 C44 119.8(3)
C46 C45 C53 119.7(3)
C44 C45 C53 108.3(3)
C45 C46 C47 120.2(3)
C45 C46 C58 120.1(3)
C47 C46 C58 107.7(3)
C48 C47 C56 120.6(4)
C48 C47 C46 119.8(3)
C56 C47 C46 107.9(3)
C47 C48 C49 119.8(3)
C47 C48 C52 119.6(3)
C49 C48 C52 108.3(3)
C54 C49 C48 120.4(4)
C54 C49 C50 119.5(3)
C48 C49 C50 108.2(3)
C37 C50 C51 120.4(3)
C37 C50 C49 119.7(3)
C51 C50 C49 107.9(3)
C40 C51 C50 120.1(3)
C40 C51 C52 119.3(3)
C50 C51 C52 108.5(3)
C53 C52 C48 120.6(3)
C53 C52 C51 120.3(3)
C48 C52 C51 107.1(3)
C52 C53 C42 120.3(3)
C52 C53 C45 120.0(3)
C42 C53 C45 107.6(3)
C49 C54 C35 120.8(4)
C49 C54 C55 119.6(4)
C35 C54 C55 108.1(3)
C56 C55 C33 119.3(4)
C56 C55 C54 120.3(3)
C33 C55 C54 108.2(4)
C55 C56 C57 120.9(4)
C55 C56 C47 119.3(4)
C57 C56 C47 108.0(3)
C31 C57 C58 120.3(4)
C31 C57 C56 119.1(4)
C58 C57 C56 108.6(3)
C59 C58 C57 120.4(3)
C59 C58 C46 119.6(4)
C57 C58 C46 107.8(3)
C58 C59 C60 120.2(3)
C58 C59 C29 119.5(4)
C60 C59 C29 108.1(3)
C44 C60 C59 119.9(3)
C44 C60 C27 119.6(3)
C59 C60 C27 107.9(3)
N C61 C62 119.8(3)
N C61 C01 115.4(3)
C62 C61 C01 124.6(3)
C67 C62 C63 120.6(3)
C67 C62 C61 119.6(3)
C63 C62 C61 119.7(3)
O4 C63 C64 121.2(3)
O4 C63 C62 119.4(3)
C64 C63 C62 119.4(3)
C65 C64 C63 120.6(3)
C65 C64 Cl2 120.1(3)
C63 C64 Cl2 119.4(3)
O3 C65 C64 120.4(3)
O3 C65 C66 120.3(3)
C64 C65 C66 119.2(3)
C65 C66 C67 120.7(3)
C65 C66 Cl1 119.3(3)
C67 C66 Cl1 120.0(3)
O2 C67 C62 119.4(3)
O2 C67 C66 121.0(3)
C62 C67 C66 119.5(3)
O2 C68 H68A 109.5
O2 C68 H68B 109.5
H68A C68 H68B 109.5
O2 C68 H68C 109.5
H68A C68 H68C 109.5
H68B C68 H68C 109.5
O3 C69 H69A 109.5
O3 C69 H69B 109.5
H69A C69 H69B 109.5
O3 C69 H69C 109.5
H69A C69 H69C 109.5
H69B C69 H69C 109.5
O4 C70 H70A 109.5
O4 C70 H70B 109.5
H70A C70 H70B 109.5
O4 C70 H70C 109.5
H70A C70 H70C 109.5
H70B C70 H70C 109.5

loop_
_geom_bond_atom_site_label_1
_geom_bond_atom_site_label_2
_geom_bond_distance
N C61 1.273(4)
N O1 1.400(4)
Cl1 C66 1.727(3)
Cl2 C64 1.723(4)
O1 C06 1.475(4)
O2 C67 1.372(4)
O2 C68 1.434(5)
O3 C65 1.366(4)
O3 C69 1.439(4)
O4 C63 1.361(4)
O4 C70 1.431(5)
C01 C61 1.524(4)
C01 C02 1.525(4)
C01 C10 1.532(4)
C01 C06 1.571(4)
C02 C03 1.366(5)
C02 C12 1.437(5)
C03 C15 1.445(5)
C03 C04 1.477(5)
C04 C05 1.376(5)
C04 C17 1.446(5)
C05 C20 1.442(5)
C05 C06 1.526(5)
C06 C07 1.526(4)
C07 C08 1.365(5)
C07 C21 1.441(5)
C08 C24 1.448(5)
C08 C09 1.473(5)
C09 C10 1.380(5)
C09 C26 1.441(5)
C10 C11 1.439(5)
C11 C28 1.398(5)
C11 C12 1.433(5)
C12 C13 1.406(5)
C13 C14 1.432(6)
C13 C30 1.460(5)
C14 C15 1.392(5)
C14 C32 1.459(5)
C15 C16 1.450(5)
C16 C34 1.391(5)
C16 C17 1.444(6)
C17 C18 1.394(5)
C18 C19 1.429(6)
C18 C36 1.456(5)
C19 C20 1.401(5)
C19 C38 1.459(5)
C20 C21 1.434(5)
C21 C22 1.398(5)
C22 C23 1.434(5)
C22 C39 1.456(5)
C23 C24 1.390(5)
C23 C41 1.453(5)
C24 C25 1.439(5)
C25 C43 1.397(5)
C25 C26 1.445(5)
C26 C27 1.395(5)
C27 C28 1.439(5)
C27 C60 1.460(5)
C28 C29 1.455(5)
C29 C30 1.368(6)
C29 C59 1.458(5)
C30 C31 1.462(6)
C31 C57 1.396(5)
C31 C32 1.445(6)
C32 C33 1.384(6)
C33 C55 1.449(5)
C33 C34 1.462(6)
C34 C35 1.452(6)
C35 C36 1.385(6)
C35 C54 1.441(5)
C36 C37 1.451(5)
C37 C50 1.396(5)
C37 C38 1.448(5)
C38 C39 1.380(6)
C39 C40 1.450(5)
C40 C51 1.401(5)
C40 C41 1.447(5)
C41 C42 1.395(5)
C42 C53 1.446(5)
C42 C43 1.450(5)
C43 C44 1.449(6)
C44 C60 1.389(5)
C44 C45 1.443(5)
C45 C46 1.393(6)
C45 C53 1.454(5)
C46 C47 1.455(5)
C46 C58 1.457(5)
C47 C48 1.394(5)
C47 C56 1.448(5)
C48 C49 1.439(5)
C48 C52 1.452(5)
C49 C54 1.392(5)
C49 C50 1.448(5)
C50 C51 1.436(5)
C51 C52 1.454(5)
C52 C53 1.383(5)
C54 C55 1.456(6)
C55 C56 1.392(6)
C56 C57 1.444(6)
C57 C58 1.441(6)
C58 C59 1.391(6)
C59 C60 1.447(6)
C61 C62 1.490(4)
C62 C67 1.382(5)
C62 C63 1.397(5)
C63 C64 1.395(5)
C64 C65 1.393(5)
C65 C66 1.395(5)
C66 C67 1.397(5)
C68 H68A 0.9800
C68 H68B 0.9800
C68 H68C 0.9800
C69 H69A 0.9800
C69 H69B 0.9800
C69 H69C 0.9800
C70 H70A 0.9800
C70 H70B 0.9800
C70 H70C 0.9800
